data_7104279
loop_
_publ_author_name
'Edge, Ruth'
'Less, Robert J'
'McInnes, Eric J L'
'M\"uther, Kristine'
'Naseri, Vesal'
'Rawson, Jeremy M'
'Wright, Dominic S'

_publ_section_title
;
 Formation of a new class of 7pi radicals via sterically induced P-P
 bond cleavage of the dimers [(CH)2(NR)2P]2.
;
_journal_issue 13
_journal_name_full 'Chemical communications (Cambridge, England)'
_journal_page_first 1691
_journal_page_last 1693
_journal_paper_doi 10.1039/b821241d
_journal_volume 34
_journal_year 2009
_chemical_formula_moiety 'C20 H40 N4 P2'
_chemical_formula_sum 'C20 H40 N4 P2'
_chemical_formula_weight 398.50
_chemical_name_systematic
;
?
;
_space_group_IT_number 2
_symmetry_cell_setting triclinic
_symmetry_space_group_name_Hall '-P 1'
_symmetry_space_group_name_H-M 'P -1'
_atom_sites_solution_hydrogens geom
_atom_sites_solution_primary direct
_atom_sites_solution_secondary difmap
_audit_creation_method SHELXL-97
_cell_angle_alpha 73.7030(8)
_cell_angle_beta 72.8375(8)
_cell_angle_gamma 87.2143(9)
_cell_formula_units_Z 1
_cell_length_a 6.3138(1)
_cell_length_b 9.8033(2)
_cell_length_c 10.3563(2)
_cell_measurement_reflns_used 8964
_cell_measurement_temperature 180(2)
_cell_measurement_theta_max 32.03
_cell_measurement_theta_min 1.00
_cell_volume 587.45(2)
_computing_cell_refinement 'Nonius DENZO'
_computing_data_collection 'Nonius COLLECT'
_computing_data_reduction 'Nonius DENZO'
_computing_structure_refinement 'SHELXL-97 (Sheldrick, 1997)'
_computing_structure_solution 'SHELXS-97 (Sheldrick, 1990)'
_diffrn_ambient_temperature 180(2)
_diffrn_measured_fraction_theta_full 0.992
_diffrn_measured_fraction_theta_max 0.992
_diffrn_measurement_device_type 'Nonius Kappa CCD'
_diffrn_measurement_method 'phi/omega scans'
_diffrn_radiation_monochromator graphite
_diffrn_radiation_source 'fine-focus sealed tube'
_diffrn_radiation_type MoK\a
_diffrn_radiation_wavelength 0.71073
_diffrn_reflns_av_R_equivalents 0.0220
_diffrn_reflns_av_sigmaI/netI 0.0231
_diffrn_reflns_limit_h_max 9
_diffrn_reflns_limit_h_min -9
_diffrn_reflns_limit_k_max 14
_diffrn_reflns_limit_k_min -14
_diffrn_reflns_limit_l_max 15
_diffrn_reflns_limit_l_min -15
_diffrn_reflns_number 12404
_diffrn_reflns_theta_full 32.04
_diffrn_reflns_theta_max 32.04
_diffrn_reflns_theta_min 2.59
_exptl_absorpt_coefficient_mu 0.196
_exptl_absorpt_correction_T_max 0.942
_exptl_absorpt_correction_T_min 0.893
_exptl_absorpt_correction_type multi-scan
_exptl_absorpt_process_details
;
multi-scan from symmetry-related measurements
Sortav (Blessing 1995)
;
_exptl_crystal_colour colourless
_exptl_crystal_density_diffrn 1.126
_exptl_crystal_density_method 'not measured'
_exptl_crystal_description plates
_exptl_crystal_F_000 218
_exptl_crystal_size_max 0.46
_exptl_crystal_size_mid 0.46
_exptl_crystal_size_min 0.28
_refine_diff_density_max 0.313
_refine_diff_density_min -0.297
_refine_diff_density_rms 0.039
_refine_ls_extinction_method none
_refine_ls_goodness_of_fit_ref 1.050
_refine_ls_hydrogen_treatment constr
_refine_ls_matrix_type full
_refine_ls_number_parameters 124
_refine_ls_number_reflns 4070
_refine_ls_number_restraints 0
_refine_ls_restrained_S_all 1.050
_refine_ls_R_factor_all 0.0310
_refine_ls_R_factor_gt 0.0285
_refine_ls_shift/su_max 0.001
_refine_ls_shift/su_mean 0.000
_refine_ls_structure_factor_coef Fsqd
_refine_ls_weighting_details 'calc w=1/[\s^2^(Fo^2^)+(0.0360P)^2^+0.1241P] where P=(Fo^2^+2Fc^2^)/3'
_refine_ls_weighting_scheme calc
_refine_ls_wR_factor_gt 0.0784
_refine_ls_wR_factor_ref 0.0802
_reflns_number_gt 3776
_reflns_number_total 4070
_reflns_threshold_expression >2sigma(I)
_cod_data_source_file b821241d.txt
_cod_data_source_block dw0833
_cod_original_sg_symbol_H-M P-1
_cod_database_code 7104279

loop_
_symmetry_equiv_pos_as_xyz
'x, y, z'
'-x, -y, -z'

loop_
_atom_site_label
_atom_site_type_symbol
_atom_site_fract_x
_atom_site_fract_y
_atom_site_fract_z
_atom_site_U_iso_or_equiv
_atom_site_adp_type
_atom_site_occupancy
_atom_site_symmetry_multiplicity
_atom_site_calc_flag
_atom_site_refinement_flags
_atom_site_disorder_assembly
_atom_site_disorder_group
P1 P 0.61737(3) 0.413034(19) 0.522368(19) 0.01896(6) Uani 1 1 d . . .
N1 N 0.41003(11) 0.29205(7) 0.64188(7) 0.02213(12) Uani 1 1 d . . .
N2 N 0.61805(11) 0.35168(7) 0.38012(7) 0.02198(12) Uani 1 1 d . . .
C1 C 0.31433(13) 0.23265(8) 0.56063(9) 0.02501(15) Uani 1 1 d . . .
H1A H 0.1815 0.1752 0.6009 0.030 Uiso 1 1 calc R . .
C2 C 0.42473(13) 0.26348(9) 0.42344(9) 0.02490(15) Uani 1 1 d . . .
H2A H 0.3766 0.2285 0.3596 0.030 Uiso 1 1 calc R . .
C3 C 0.43874(15) 0.19493(9) 0.77472(8) 0.02657(15) Uani 1 1 d . . .
C4 C 0.21448(18) 0.12138(11) 0.86506(10) 0.0382(2) Uani 1 1 d . . .
H4A H 0.1019 0.1931 0.8757 0.057 Uiso 1 1 calc R . .
H4B H 0.2256 0.0675 0.9580 0.057 Uiso 1 1 calc R . .
H4C H 0.1723 0.0564 0.8194 0.057 Uiso 1 1 calc R . .
C5 C 0.60846(18) 0.08275(11) 0.74321(11) 0.0396(2) Uani 1 1 d . . .
H5A H 0.7550 0.1293 0.6925 0.059 Uiso 1 1 calc R . .
H5B H 0.5647 0.0323 0.6852 0.059 Uiso 1 1 calc R . .
H5C H 0.6143 0.0148 0.8317 0.059 Uiso 1 1 calc R . .
C6 C 0.5138(2) 0.28419(12) 0.85318(11) 0.0456(3) Uani 1 1 d . . .
H6A H 0.4038 0.3556 0.8720 0.068 Uiso 1 1 calc R . .
H6B H 0.6572 0.3319 0.7956 0.068 Uiso 1 1 calc R . .
H6C H 0.5287 0.2225 0.9424 0.068 Uiso 1 1 calc R . .
C7 C 0.82183(14) 0.31539(9) 0.28111(9) 0.02629(15) Uani 1 1 d . . .
C8 C 0.7668(2) 0.31183(13) 0.14757(10) 0.0418(2) Uani 1 1 d . . .
H8A H 0.7020 0.4017 0.1102 0.063 Uiso 1 1 calc R . .
H8B H 0.6604 0.2330 0.1701 0.063 Uiso 1 1 calc R . .
H8C H 0.9027 0.2985 0.0770 0.063 Uiso 1 1 calc R . .
C9 C 0.99996(16) 0.43140(11) 0.24413(11) 0.0359(2) Uani 1 1 d . . .
H9A H 0.9439 0.5240 0.2051 0.054 Uiso 1 1 calc R . .
H9B H 1.1326 0.4125 0.1744 0.054 Uiso 1 1 calc R . .
H9C H 1.0377 0.4322 0.3292 0.054 Uiso 1 1 calc R . .
C10 C 0.90344(16) 0.17064(10) 0.34742(11) 0.03511(19) Uani 1 1 d . . .
H10A H 0.7837 0.0983 0.3778 0.053 Uiso 1 1 calc R . .
H10B H 0.9484 0.1754 0.4289 0.053 Uiso 1 1 calc R . .
H10C H 1.0305 0.1455 0.2780 0.053 Uiso 1 1 calc R . .

loop_
_atom_site_aniso_label
_atom_site_aniso_U_11
_atom_site_aniso_U_22
_atom_site_aniso_U_33
_atom_site_aniso_U_23
_atom_site_aniso_U_13
_atom_site_aniso_U_12
P1 0.02147(9) 0.01645(9) 0.01957(9) -0.00489(6) -0.00695(6) -0.00001(6)
N1 0.0256(3) 0.0186(3) 0.0205(3) -0.0017(2) -0.0075(2) -0.0022(2)
N2 0.0228(3) 0.0228(3) 0.0224(3) -0.0103(2) -0.0059(2) 0.0012(2)
C1 0.0239(3) 0.0221(3) 0.0296(4) -0.0059(3) -0.0095(3) -0.0029(3)
C2 0.0250(3) 0.0247(3) 0.0296(4) -0.0116(3) -0.0110(3) 0.0003(3)
C3 0.0330(4) 0.0220(3) 0.0212(3) -0.0003(3) -0.0077(3) -0.0012(3)
C4 0.0399(5) 0.0365(5) 0.0264(4) 0.0005(3) 0.0002(3) -0.0055(4)
C5 0.0402(5) 0.0341(5) 0.0365(5) 0.0015(4) -0.0114(4) 0.0104(4)
C6 0.0722(8) 0.0385(5) 0.0305(5) -0.0022(4) -0.0266(5) -0.0098(5)
C7 0.0280(4) 0.0258(3) 0.0240(3) -0.0102(3) -0.0036(3) 0.0034(3)
C8 0.0515(6) 0.0503(6) 0.0259(4) -0.0185(4) -0.0080(4) 0.0065(5)
C9 0.0300(4) 0.0331(4) 0.0359(5) -0.0080(4) 0.0024(3) -0.0035(3)
C10 0.0329(4) 0.0283(4) 0.0439(5) -0.0139(4) -0.0085(4) 0.0085(3)

loop_
_atom_type_symbol
_atom_type_description
_atom_type_scat_dispersion_real
_atom_type_scat_dispersion_imag
_atom_type_scat_source
C C 0.0033 0.0016 'International Tables Vol C Tables 4.2.6.8 and 6.1.1.4'
H H 0.0000 0.0000 'International Tables Vol C Tables 4.2.6.8 and 6.1.1.4'
N N 0.0061 0.0033 'International Tables Vol C Tables 4.2.6.8 and 6.1.1.4'
P P 0.1023 0.0942 'International Tables Vol C Tables 4.2.6.8 and 6.1.1.4'

loop_
_geom_angle_atom_site_label_1
_geom_angle_atom_site_label_2
_geom_angle_atom_site_label_3
_geom_angle
_geom_angle_site_symmetry_1
_geom_angle_site_symmetry_3
_geom_angle_publ_flag
N1 P1 N2 94.28(4) . . ?
N1 P1 P1 94.33(4) . 2_666 ?
N2 P1 P1 94.24(4) . 2_666 ?
C1 N1 C3 117.51(7) . . ?
C1 N1 P1 106.31(6) . . ?
C3 N1 P1 122.41(6) . . ?
C2 N2 C7 118.74(7) . . ?
C2 N2 P1 106.59(6) . . ?
C7 N2 P1 124.11(6) . . ?
C2 C1 N1 115.22(7) . . ?
C1 C2 N2 115.34(7) . . ?
N1 C3 C6 108.29(7) . . ?
N1 C3 C4 108.47(8) . . ?
C6 C3 C4 109.10(9) . . ?
N1 C3 C5 110.85(7) . . ?
C6 C3 C5 110.57(9) . . ?
C4 C3 C5 109.51(8) . . ?
N2 C7 C9 108.26(7) . . ?
N2 C7 C10 110.85(8) . . ?
C9 C7 C10 110.16(8) . . ?
N2 C7 C8 108.28(8) . . ?
C9 C7 C8 109.47(8) . . ?
C10 C7 C8 109.77(8) . . ?

loop_
_geom_bond_atom_site_label_1
_geom_bond_atom_site_label_2
_geom_bond_distance
_geom_bond_site_symmetry_2
_geom_bond_publ_flag
P1 N1 1.7388(11) . ?
P1 N2 1.7394(8) . ?
P1 P1 2.2439(8) 2_666 ?
N1 C1 1.4217(10) . ?
N1 C3 1.4924(11) . ?
N2 C2 1.4144(11) . ?
N2 C7 1.4884(11) . ?
C1 C2 1.3383(13) . ?
C3 C6 1.5223(14) . ?
C3 C4 1.5293(14) . ?
C3 C5 1.5312(14) . ?
C7 C9 1.5267(14) . ?
C7 C10 1.5302(13) . ?
C7 C8 1.5319(13) . ?
